data_7714823
loop_
_publ_author_name
'Hadlington, Terrance J.'

_publ_section_title
;
 An anionic beryllium hydride dimer with an exceedingly short Be&#x22ef;Be
 distance.
;
_journal_issue 3
_journal_name_full 'Dalton transactions (Cambridge, England : 2003)'
_journal_page_first 882
_journal_page_last 886
_journal_paper_doi 10.1039/d3dt03976e
_journal_volume 53
_journal_year 2024
_chemical_formula_moiety 'C25 H48 Be Br N O Si'
_chemical_formula_sum 'C25 H48 Be Br N O Si'
_chemical_formula_weight 495.65
_space_group_crystal_system orthorhombic
_space_group_IT_number 19
_space_group_name_Hall 'P 2ac 2ab'
_space_group_name_H-M_alt 'P 21 21 21'
_atom_sites_solution_hydrogens geom
_audit_creation_method SHELXL-2018/3
_audit_update_record
;
2023-10-24 deposited with the CCDC.	2023-12-21 downloaded from the CCDC.
;
_cell_angle_alpha 90
_cell_angle_beta 90
_cell_angle_gamma 90
_cell_formula_units_Z 4
_cell_length_a 10.508(2)
_cell_length_b 14.060(3)
_cell_length_c 18.959(4)
_cell_measurement_reflns_used 2000
_cell_measurement_temperature 150(2)
_cell_measurement_theta_max 32.50
_cell_measurement_theta_min 1.92
_cell_volume 2801.0(10)
_computing_structure_refinement 'SHELXL-2018/3 (Sheldrick, 2018)'
_computing_structure_solution 'SHELXT 2018/2 (Sheldrick, 2018)'
_diffrn_ambient_temperature 150(2)
_diffrn_detector Pilatus300K
_diffrn_detector_area_resol_mean 5.81
_diffrn_measured_fraction_theta_full 1.000
_diffrn_measured_fraction_theta_max 1.000
_diffrn_measurement_device_type 'STOE StadiVari'
_diffrn_measurement_method '\w scans'
_diffrn_radiation_collimation '0.6 mm diameter'
_diffrn_radiation_monochromator 'Graded multilayer mirror'
_diffrn_radiation_type 'Mo K\a'
_diffrn_radiation_wavelength 0.71073
_diffrn_reflns_av_R_equivalents 0.0524
_diffrn_reflns_av_unetI/netI 0.0556
_diffrn_reflns_Laue_measured_fraction_full 1.000
_diffrn_reflns_Laue_measured_fraction_max 1.000
_diffrn_reflns_limit_h_max 12
_diffrn_reflns_limit_h_min -12
_diffrn_reflns_limit_k_max 17
_diffrn_reflns_limit_k_min -15
_diffrn_reflns_limit_l_max 23
_diffrn_reflns_limit_l_min -23
_diffrn_reflns_number 26524
_diffrn_reflns_point_group_measured_fraction_full 0.993
_diffrn_reflns_point_group_measured_fraction_max 0.994
_diffrn_reflns_theta_full 25.242
_diffrn_reflns_theta_max 25.998
_diffrn_reflns_theta_min 2.148
_diffrn_source 'Genix 3D HF Mo'
_diffrn_source_current 1.000
_diffrn_source_power 0.050
_diffrn_source_voltage 50
_exptl_absorpt_coefficient_mu 1.526
_exptl_absorpt_correction_T_max 1.000
_exptl_absorpt_correction_T_min 0.652
_exptl_absorpt_correction_type empirical
_exptl_absorpt_process_details 'STOE X-AREA 1.76'
_exptl_crystal_colour colourless
_exptl_crystal_density_diffrn 1.175
_exptl_crystal_description rod
_exptl_crystal_F_000 1064
_exptl_crystal_size_max 0.28
_exptl_crystal_size_mid 0.11
_exptl_crystal_size_min 0.10
_refine_diff_density_max 0.479
_refine_diff_density_min -0.288
_refine_diff_density_rms 0.064
_refine_ls_abs_structure_details
;
 Refined as an inversion twin.
;
_refine_ls_abs_structure_Flack 0.119(12)
_refine_ls_extinction_method none
_refine_ls_goodness_of_fit_ref 1.014
_refine_ls_hydrogen_treatment constr
_refine_ls_matrix_type full
_refine_ls_number_parameters 284
_refine_ls_number_reflns 5459
_refine_ls_number_restraints 0
_refine_ls_restrained_S_all 1.014
_refine_ls_R_factor_all 0.0620
_refine_ls_R_factor_gt 0.0417
_refine_ls_shift/su_max 0.001
_refine_ls_shift/su_mean 0.000
_refine_ls_structure_factor_coef Fsqd
_refine_ls_weighting_details 'w=1/[\s^2^(Fo^2^)+(0.0504P)^2^] where P=(Fo^2^+2Fc^2^)/3'
_refine_ls_weighting_scheme calc
_refine_ls_wR_factor_gt 0.0860
_refine_ls_wR_factor_ref 0.0928
_reflns_Friedel_coverage 0.762
_reflns_Friedel_fraction_full 0.984
_reflns_Friedel_fraction_max 0.986
_reflns_number_gt 4371
_reflns_number_total 5459
_reflns_threshold_expression 'I > 2\s(I)'
_cod_data_source_file d3dt03976e2.cif
_cod_data_source_block compound_1
_cod_depositor_comments 'Adding full bibliography for 7714823--7714825.cif.'
_cod_original_cell_volume 2800.9(10)
_cod_original_formula_sum 'C21 H38 Be Br N Si, C4 H10 O'
_cod_database_code 7714823
_shelx_shelxl_version_number 2018/3
_shelx_space_group_comment
;
The symmetry employed for this shelxl refinement is uniquely defined
by the following loop, which should always be used as a source of
symmetry information in preference to the above space-group names.
They are only intended as comments.
;

loop_
_space_group_symop_operation_xyz
'x, y, z'
'-x+1/2, -y, z+1/2'
'x+1/2, -y+1/2, -z'
'-x, y+1/2, -z+1/2'

loop_
_atom_site_label
_atom_site_type_symbol
_atom_site_fract_x
_atom_site_fract_y
_atom_site_fract_z
_atom_site_U_iso_or_equiv
_atom_site_adp_type
_atom_site_occupancy
_atom_site_site_symmetry_order
_atom_site_calc_flag
_atom_site_refinement_flags_posn
_atom_site_refinement_flags_adp
_atom_site_refinement_flags_occupancy
_atom_site_disorder_assembly
_atom_site_disorder_group
Br1 Br 0.69733(5) 0.62202(4) 0.53592(3) 0.03957(16) Uani 1 1 d . . . . .
Si1 Si 0.83365(12) 0.51319(8) 0.35103(7) 0.0233(3) Uani 1 1 d . . . . .
O1 O 0.4641(3) 0.5972(2) 0.44066(18) 0.0312(8) Uani 1 1 d . . . . .
N1 N 0.6770(3) 0.5085(2) 0.38246(18) 0.0217(8) Uani 1 1 d . . . . .
C1 C 0.5869(4) 0.4352(3) 0.3620(2) 0.0215(10) Uani 1 1 d . . . . .
C2 C 0.5790(4) 0.3499(3) 0.4020(2) 0.0223(10) Uani 1 1 d . . . . .
C7 C 0.6680(4) 0.3288(3) 0.4632(3) 0.0261(10) Uani 1 1 d . . . . .
H7 H 0.734269 0.379831 0.464025 0.031 Uiso 1 1 calc R U . . .
C16 C 0.9495(5) 0.4351(4) 0.4036(3) 0.0336(12) Uani 1 1 d . . . . .
H16 H 0.907775 0.371454 0.407545 0.040 Uiso 1 1 calc R U . . .
C6 C 0.4994(5) 0.4496(3) 0.3067(2) 0.0258(11) Uani 1 1 d . . . . .
C22 C 0.3660(5) 0.5312(3) 0.4653(3) 0.0374(12) Uani 1 1 d . . . . .
H22A H 0.395936 0.465342 0.457279 0.045 Uiso 1 1 calc R U . . .
H22B H 0.288361 0.540651 0.436575 0.045 Uiso 1 1 calc R U . . .
C10 C 0.4978(5) 0.5379(3) 0.2597(3) 0.0295(11) Uani 1 1 d . . . . .
H10 H 0.568545 0.580728 0.275004 0.035 Uiso 1 1 calc R U . . .
C13 C 0.8343(5) 0.4712(4) 0.2563(3) 0.0393(13) Uani 1 1 d . . . . .
H13 H 0.758203 0.501413 0.233908 0.047 Uiso 1 1 calc R U . . .
C17 C 0.9688(5) 0.4699(4) 0.4795(3) 0.0375(13) Uani 1 1 d . . . . .
H17A H 1.023824 0.425209 0.504856 0.056 Uiso 1 1 calc R U . . .
H17B H 0.886189 0.473894 0.503322 0.056 Uiso 1 1 calc R U . . .
H17C H 1.008718 0.532927 0.478895 0.056 Uiso 1 1 calc R U . . .
C5 C 0.4080(5) 0.3799(4) 0.2924(2) 0.0324(11) Uani 1 1 d . . . . .
H5 H 0.349669 0.389361 0.254774 0.039 Uiso 1 1 calc R U . . .
C4 C 0.4009(5) 0.2971(4) 0.3322(3) 0.0360(13) Uani 1 1 d . . . . .
H4 H 0.338133 0.250408 0.321993 0.043 Uiso 1 1 calc R U . . .
C19 C 0.8815(5) 0.6419(3) 0.3586(3) 0.0353(12) Uani 1 1 d . . . . .
H19 H 0.850780 0.662703 0.406128 0.042 Uiso 1 1 calc R U . . .
C9 C 0.7370(5) 0.2333(4) 0.4527(3) 0.0392(14) Uani 1 1 d . . . . .
H9A H 0.674577 0.181491 0.452737 0.059 Uiso 1 1 calc R U . . .
H9B H 0.797917 0.223577 0.491179 0.059 Uiso 1 1 calc R U . . .
H9C H 0.782366 0.233986 0.407565 0.059 Uiso 1 1 calc R U . . .
C3 C 0.4853(5) 0.2835(3) 0.3861(3) 0.0305(12) Uani 1 1 d . . . . .
H3 H 0.479816 0.227124 0.413553 0.037 Uiso 1 1 calc R U . . .
C12 C 0.5177(6) 0.5137(4) 0.1819(3) 0.0417(14) Uani 1 1 d . . . . .
H12A H 0.596479 0.477192 0.176473 0.062 Uiso 1 1 calc R U . . .
H12B H 0.523664 0.572656 0.154462 0.062 Uiso 1 1 calc R U . . .
H12C H 0.445646 0.475908 0.164839 0.062 Uiso 1 1 calc R U . . .
C21 C 1.0254(5) 0.6642(4) 0.3581(3) 0.0449(14) Uani 1 1 d . . . . .
H21A H 1.062501 0.642733 0.313401 0.067 Uiso 1 1 calc R U . . .
H21B H 1.066805 0.631024 0.397330 0.067 Uiso 1 1 calc R U . . .
H21C H 1.038196 0.732878 0.363148 0.067 Uiso 1 1 calc R U . . .
C20 C 0.8135(6) 0.7070(3) 0.3059(3) 0.0398(13) Uani 1 1 d . . . . .
H20A H 0.831716 0.773537 0.317415 0.060 Uiso 1 1 calc R U . . .
H20B H 0.721565 0.695884 0.308374 0.060 Uiso 1 1 calc R U . . .
H20C H 0.843829 0.693076 0.258087 0.060 Uiso 1 1 calc R U . . .
C15 C 0.8137(5) 0.3631(3) 0.2489(3) 0.0419(13) Uani 1 1 d . . . . .
H15A H 0.802684 0.346912 0.198983 0.063 Uiso 1 1 calc R U . . .
H15B H 0.737526 0.344334 0.275254 0.063 Uiso 1 1 calc R U . . .
H15C H 0.887873 0.329287 0.267722 0.063 Uiso 1 1 calc R U . . .
C11 C 0.3717(5) 0.5926(4) 0.2673(3) 0.0435(14) Uani 1 1 d . . . . .
H11A H 0.301583 0.553396 0.249521 0.065 Uiso 1 1 calc R U . . .
H11B H 0.376221 0.651788 0.240047 0.065 Uiso 1 1 calc R U . . .
H11C H 0.356945 0.607609 0.317104 0.065 Uiso 1 1 calc R U . . .
C8 C 0.6000(5) 0.3305(4) 0.5345(3) 0.0388(12) Uani 1 1 d . . . . .
H8A H 0.558303 0.392176 0.540957 0.058 Uiso 1 1 calc R U . . .
H8B H 0.662190 0.320482 0.572310 0.058 Uiso 1 1 calc R U . . .
H8C H 0.536054 0.279779 0.535888 0.058 Uiso 1 1 calc R U . . .
C24 C 0.4266(6) 0.6969(4) 0.4498(3) 0.0474(16) Uani 1 1 d . . . . .
H24A H 0.436753 0.715730 0.499754 0.057 Uiso 1 1 calc R U . . .
H24B H 0.335997 0.705008 0.436665 0.057 Uiso 1 1 calc R U . . .
C25 C 0.5098(6) 0.7597(4) 0.4031(4) 0.0553(18) Uani 1 1 d . . . . .
H25A H 0.599395 0.750455 0.415626 0.083 Uiso 1 1 calc R U . . .
H25B H 0.486532 0.826509 0.410055 0.083 Uiso 1 1 calc R U . . .
H25C H 0.496857 0.742359 0.353503 0.083 Uiso 1 1 calc R U . . .
C23 C 0.3318(5) 0.5421(4) 0.5416(3) 0.0474(14) Uani 1 1 d . . . . .
H23A H 0.408923 0.537086 0.570478 0.071 Uiso 1 1 calc R U . . .
H23B H 0.271890 0.491915 0.555163 0.071 Uiso 1 1 calc R U . . .
H23C H 0.292315 0.604420 0.549156 0.071 Uiso 1 1 calc R U . . .
C18 C 1.0788(5) 0.4171(4) 0.3675(3) 0.0419(14) Uani 1 1 d . . . . .
H18A H 1.122524 0.477880 0.360060 0.063 Uiso 1 1 calc R U . . .
H18B H 1.064893 0.385944 0.321893 0.063 Uiso 1 1 calc R U . . .
H18C H 1.131189 0.376093 0.397535 0.063 Uiso 1 1 calc R U . . .
C14 C 0.9495(6) 0.5036(5) 0.2115(3) 0.0547(17) Uani 1 1 d . . . . .
H14A H 1.026272 0.470433 0.227589 0.082 Uiso 1 1 calc R U . . .
H14B H 0.961312 0.572337 0.216729 0.082 Uiso 1 1 calc R U . . .
H14C H 0.933954 0.488379 0.161787 0.082 Uiso 1 1 calc R U . . .
Be1 Be 0.6175(6) 0.5704(4) 0.4426(3) 0.0270(15) Uani 1 1 d . . . . .

loop_
_atom_site_aniso_label
_atom_site_aniso_U_11
_atom_site_aniso_U_22
_atom_site_aniso_U_33
_atom_site_aniso_U_23
_atom_site_aniso_U_13
_atom_site_aniso_U_12
Br1 0.0369(3) 0.0481(3) 0.0337(3) -0.0157(2) 0.0016(3) -0.0095(3)
Si1 0.0208(7) 0.0258(6) 0.0232(6) -0.0005(5) -0.0003(5) -0.0012(5)
O1 0.0256(18) 0.0257(18) 0.042(2) -0.0043(14) 0.0022(15) 0.0014(14)
N1 0.021(2) 0.0215(18) 0.0224(18) -0.0007(15) -0.0012(16) -0.0018(16)
C1 0.021(2) 0.020(2) 0.024(2) -0.0063(19) 0.001(2) 0.0011(18)
C2 0.017(2) 0.023(2) 0.027(3) -0.0023(19) 0.002(2) 0.0006(18)
C7 0.023(2) 0.023(2) 0.032(2) 0.002(2) -0.001(2) -0.0016(18)
C16 0.026(3) 0.034(3) 0.041(3) 0.001(2) 0.001(2) -0.002(2)
C6 0.023(3) 0.029(3) 0.026(3) -0.006(2) -0.001(2) 0.006(2)
C22 0.025(3) 0.036(3) 0.052(3) -0.010(3) 0.000(3) 0.000(2)
C10 0.028(3) 0.028(3) 0.032(3) 0.001(2) -0.007(2) -0.002(2)
C13 0.033(3) 0.052(3) 0.033(3) -0.005(2) 0.009(2) 0.000(3)
C17 0.030(3) 0.048(3) 0.034(3) 0.010(2) -0.007(2) 0.000(2)
C5 0.027(3) 0.040(3) 0.030(3) -0.003(2) -0.010(2) 0.000(3)
C4 0.029(3) 0.038(3) 0.040(3) -0.006(2) -0.003(2) -0.013(2)
C19 0.034(3) 0.040(3) 0.033(3) -0.003(2) 0.001(2) -0.007(2)
C9 0.027(3) 0.035(3) 0.056(4) 0.007(3) -0.003(3) -0.002(2)
C3 0.030(3) 0.026(3) 0.035(3) 0.002(2) 0.003(2) -0.002(2)
C12 0.049(4) 0.045(3) 0.031(3) 0.005(3) -0.012(3) 0.001(3)
C21 0.040(3) 0.039(3) 0.056(4) 0.005(3) 0.000(3) -0.010(3)
C20 0.039(3) 0.031(3) 0.050(3) 0.012(2) 0.000(3) -0.002(3)
C15 0.037(3) 0.047(3) 0.041(3) -0.021(2) 0.011(3) -0.003(3)
C11 0.039(3) 0.042(3) 0.050(4) 0.005(2) -0.004(3) 0.006(3)
C8 0.034(3) 0.050(3) 0.033(3) 0.006(3) -0.005(3) 0.001(2)
C24 0.042(3) 0.033(3) 0.067(5) -0.005(3) 0.006(3) 0.014(2)
C25 0.056(4) 0.031(3) 0.079(5) 0.005(3) 0.009(4) 0.006(3)
C23 0.035(3) 0.056(3) 0.051(3) -0.003(3) 0.009(3) -0.003(3)
C18 0.024(3) 0.047(3) 0.055(4) 0.002(3) 0.000(3) 0.003(2)
C14 0.049(4) 0.083(5) 0.032(3) -0.010(3) 0.005(3) -0.003(4)
Be1 0.031(4) 0.017(3) 0.033(4) -0.003(2) -0.004(3) -0.007(3)

loop_
_atom_type_symbol
_atom_type_description
_atom_type_scat_dispersion_real
_atom_type_scat_dispersion_imag
_atom_type_scat_source
C C 0.0033 0.0016 'International Tables Vol C Tables 4.2.6.8 and 6.1.1.4'
H H 0.0000 0.0000 'International Tables Vol C Tables 4.2.6.8 and 6.1.1.4'
Be Be 0.0005 0.0002 'International Tables Vol C Tables 4.2.6.8 and 6.1.1.4'
N N 0.0061 0.0033 'International Tables Vol C Tables 4.2.6.8 and 6.1.1.4'
O O 0.0106 0.0060 'International Tables Vol C Tables 4.2.6.8 and 6.1.1.4'
Si Si 0.0817 0.0704 'International Tables Vol C Tables 4.2.6.8 and 6.1.1.4'
Br Br -0.2901 2.4595 'International Tables Vol C Tables 4.2.6.8 and 6.1.1.4'

loop_
_geom_angle_atom_site_label_1
_geom_angle_atom_site_label_2
_geom_angle_atom_site_label_3
_geom_angle
_geom_angle_site_symmetry_1
_geom_angle_site_symmetry_3
_geom_angle_publ_flag
N1 Si1 C19 105.1(2) . . ?
N1 Si1 C13 108.4(2) . . ?
C19 Si1 C13 111.8(2) . . ?
N1 Si1 C16 113.5(2) . . ?
C19 Si1 C16 109.9(2) . . ?
C13 Si1 C16 108.2(2) . . ?
C22 O1 C24 112.3(4) . . ?
C22 O1 Be1 122.4(3) . . ?
C24 O1 Be1 118.4(4) . . ?
C1 N1 Be1 109.3(4) . . ?
C1 N1 Si1 123.2(3) . . ?
Be1 N1 Si1 127.0(3) . . ?
C6 C1 C2 118.7(4) . . ?
C6 C1 N1 121.4(4) . . ?
C2 C1 N1 119.7(4) . . ?
C3 C2 C1 119.5(4) . . ?
C3 C2 C7 118.0(4) . . ?
C1 C2 C7 122.4(4) . . ?
C2 C7 C8 112.6(4) . . ?
C2 C7 C9 111.2(4) . . ?
C8 C7 C9 110.3(4) . . ?
C2 C7 H7 107.5 . . ?
C8 C7 H7 107.5 . . ?
C9 C7 H7 107.5 . . ?
C17 C16 C18 110.6(4) . . ?
C17 C16 Si1 112.9(3) . . ?
C18 C16 Si1 115.0(4) . . ?
C17 C16 H16 105.8 . . ?
C18 C16 H16 105.8 . . ?
Si1 C16 H16 105.8 . . ?
C5 C6 C1 119.4(4) . . ?
C5 C6 C10 116.7(4) . . ?
C1 C6 C10 123.9(4) . . ?
O1 C22 C23 114.4(4) . . ?
O1 C22 H22A 108.7 . . ?
C23 C22 H22A 108.7 . . ?
O1 C22 H22B 108.7 . . ?
C23 C22 H22B 108.7 . . ?
H22A C22 H22B 107.6 . . ?
C6 C10 C12 112.4(4) . . ?
C6 C10 C11 111.2(4) . . ?
C12 C10 C11 108.6(4) . . ?
C6 C10 H10 108.2 . . ?
C12 C10 H10 108.2 . . ?
C11 C10 H10 108.2 . . ?
C15 C13 C14 110.5(5) . . ?
C15 C13 Si1 113.2(4) . . ?
C14 C13 Si1 115.6(4) . . ?
C15 C13 H13 105.5 . . ?
C14 C13 H13 105.5 . . ?
Si1 C13 H13 105.5 . . ?
C16 C17 H17A 109.5 . . ?
C16 C17 H17B 109.5 . . ?
H17A C17 H17B 109.5 . . ?
C16 C17 H17C 109.5 . . ?
H17A C17 H17C 109.5 . . ?
H17B C17 H17C 109.5 . . ?
C4 C5 C6 121.3(4) . . ?
C4 C5 H5 119.4 . . ?
C6 C5 H5 119.4 . . ?
C3 C4 C5 119.2(4) . . ?
C3 C4 H4 120.4 . . ?
C5 C4 H4 120.4 . . ?
C20 C19 C21 109.3(4) . . ?
C20 C19 Si1 113.5(3) . . ?
C21 C19 Si1 117.1(4) . . ?
C20 C19 H19 105.3 . . ?
C21 C19 H19 105.3 . . ?
Si1 C19 H19 105.3 . . ?
C7 C9 H9A 109.5 . . ?
C7 C9 H9B 109.5 . . ?
H9A C9 H9B 109.5 . . ?
C7 C9 H9C 109.5 . . ?
H9A C9 H9C 109.5 . . ?
H9B C9 H9C 109.5 . . ?
C4 C3 C2 121.9(4) . . ?
C4 C3 H3 119.1 . . ?
C2 C3 H3 119.1 . . ?
C10 C12 H12A 109.5 . . ?
C10 C12 H12B 109.5 . . ?
H12A C12 H12B 109.5 . . ?
C10 C12 H12C 109.5 . . ?
H12A C12 H12C 109.5 . . ?
H12B C12 H12C 109.5 . . ?
C19 C21 H21A 109.5 . . ?
C19 C21 H21B 109.5 . . ?
H21A C21 H21B 109.5 . . ?
C19 C21 H21C 109.5 . . ?
H21A C21 H21C 109.5 . . ?
H21B C21 H21C 109.5 . . ?
C19 C20 H20A 109.5 . . ?
C19 C20 H20B 109.5 . . ?
H20A C20 H20B 109.5 . . ?
C19 C20 H20C 109.5 . . ?
H20A C20 H20C 109.5 . . ?
H20B C20 H20C 109.5 . . ?
C13 C15 H15A 109.5 . . ?
C13 C15 H15B 109.5 . . ?
H15A C15 H15B 109.5 . . ?
C13 C15 H15C 109.5 . . ?
H15A C15 H15C 109.5 . . ?
H15B C15 H15C 109.5 . . ?
C10 C11 H11A 109.5 . . ?
C10 C11 H11B 109.5 . . ?
H11A C11 H11B 109.5 . . ?
C10 C11 H11C 109.5 . . ?
H11A C11 H11C 109.5 . . ?
H11B C11 H11C 109.5 . . ?
C7 C8 H8A 109.5 . . ?
C7 C8 H8B 109.5 . . ?
H8A C8 H8B 109.5 . . ?
C7 C8 H8C 109.5 . . ?
H8A C8 H8C 109.5 . . ?
H8B C8 H8C 109.5 . . ?
O1 C24 C25 109.3(4) . . ?
O1 C24 H24A 109.8 . . ?
C25 C24 H24A 109.8 . . ?
O1 C24 H24B 109.8 . . ?
C25 C24 H24B 109.8 . . ?
H24A C24 H24B 108.3 . . ?
C24 C25 H25A 109.5 . . ?
C24 C25 H25B 109.5 . . ?
H25A C25 H25B 109.5 . . ?
C24 C25 H25C 109.5 . . ?
H25A C25 H25C 109.5 . . ?
H25B C25 H25C 109.5 . . ?
C22 C23 H23A 109.5 . . ?
C22 C23 H23B 109.5 . . ?
H23A C23 H23B 109.5 . . ?
C22 C23 H23C 109.5 . . ?
H23A C23 H23C 109.5 . . ?
H23B C23 H23C 109.5 . . ?
C16 C18 H18A 109.5 . . ?
C16 C18 H18B 109.5 . . ?
H18A C18 H18B 109.5 . . ?
C16 C18 H18C 109.5 . . ?
H18A C18 H18C 109.5 . . ?
H18B C18 H18C 109.5 . . ?
C13 C14 H14A 109.5 . . ?
C13 C14 H14B 109.5 . . ?
H14A C14 H14B 109.5 . . ?
C13 C14 H14C 109.5 . . ?
H14A C14 H14C 109.5 . . ?
H14B C14 H14C 109.5 . . ?
N1 Be1 O1 119.9(4) . . ?
N1 Be1 Br1 130.6(4) . . ?
O1 Be1 Br1 109.3(3) . . ?

loop_
_geom_bond_atom_site_label_1
_geom_bond_atom_site_label_2
_geom_bond_distance
_geom_bond_site_symmetry_2
_geom_bond_publ_flag
Br1 Be1 2.088(6) . ?
Si1 N1 1.752(4) . ?
Si1 C19 1.884(5) . ?
Si1 C13 1.891(5) . ?
Si1 C16 1.918(5) . ?
O1 C22 1.463(6) . ?
O1 C24 1.467(6) . ?
O1 Be1 1.656(7) . ?
N1 C1 1.453(5) . ?
N1 Be1 1.564(7) . ?
C1 C6 1.409(6) . ?
C1 C2 1.421(6) . ?
C2 C3 1.389(6) . ?
C2 C7 1.520(6) . ?
C7 C8 1.529(7) . ?
C7 C9 1.539(6) . ?
C7 H7 1.0000 . ?
C16 C17 1.534(7) . ?
C16 C18 1.542(7) . ?
C16 H16 1.0000 . ?
C6 C5 1.399(7) . ?
C6 C10 1.528(7) . ?
C22 C23 1.499(8) . ?
C22 H22A 0.9900 . ?
C22 H22B 0.9900 . ?
C10 C12 1.528(7) . ?
C10 C11 1.539(7) . ?
C10 H10 1.0000 . ?
C13 C15 1.542(7) . ?
C13 C14 1.547(8) . ?
C13 H13 1.0000 . ?
C17 H17A 0.9800 . ?
C17 H17B 0.9800 . ?
C17 H17C 0.9800 . ?
C5 C4 1.389(7) . ?
C5 H5 0.9500 . ?
C4 C3 1.368(7) . ?
C4 H4 0.9500 . ?
C19 C20 1.532(7) . ?
C19 C21 1.544(8) . ?
C19 H19 1.0000 . ?
C9 H9A 0.9800 . ?
C9 H9B 0.9800 . ?
C9 H9C 0.9800 . ?
C3 H3 0.9500 . ?
C12 H12A 0.9800 . ?
C12 H12B 0.9800 . ?
C12 H12C 0.9800 . ?
C21 H21A 0.9800 . ?
C21 H21B 0.9800 . ?
C21 H21C 0.9800 . ?
C20 H20A 0.9800 . ?
C20 H20B 0.9800 . ?
C20 H20C 0.9800 . ?
C15 H15A 0.9800 . ?
C15 H15B 0.9800 . ?
C15 H15C 0.9800 . ?
C11 H11A 0.9800 . ?
C11 H11B 0.9800 . ?
C11 H11C 0.9800 . ?
C8 H8A 0.9800 . ?
C8 H8B 0.9800 . ?
C8 H8C 0.9800 . ?
C24 C25 1.525(8) . ?
C24 H24A 0.9900 . ?
C24 H24B 0.9900 . ?
C25 H25A 0.9800 . ?
C25 H25B 0.9800 . ?
C25 H25C 0.9800 . ?
C23 H23A 0.9800 . ?
C23 H23B 0.9800 . ?
C23 H23C 0.9800 . ?
C18 H18A 0.9800 . ?
C18 H18B 0.9800 . ?
C18 H18C 0.9800 . ?
C14 H14A 0.9800 . ?
C14 H14B 0.9800 . ?
C14 H14C 0.9800 . ?
